data_4325022
loop_
_publ_author_name
'Victor I. Ovcharenko'
'Sergei V. Fokin'
'Elena Yu. Fursova'
'Olga V. Kuznetsova'
'Eugene V. Tretyakov'
'Galina V. Romanenko'
'Artem S. Bogomyakov'

_publ_section_title
;
 "Jumping Crystals": Oxygen-Evolving Metal-Nitroxide Complexes
;
_journal_name_full 'Inorganic Chemistry'
_journal_page_first 4307
_journal_page_last 4312
_journal_paper_doi 10.1021/ic1022483
_journal_volume 50
_journal_year 2011
_chemical_formula_sum 'C32 H36 Co F12 N8 O8'
_chemical_formula_weight 947.62
_chemical_name_systematic
; 
 ? 
;
_space_group_IT_number 2
_symmetry_cell_setting triclinic
_symmetry_space_group_name_Hall '-P 1'
_symmetry_space_group_name_H-M 'P -1'
_atom_sites_solution_hydrogens geom
_atom_sites_solution_primary direct
_atom_sites_solution_secondary difmap
_audit_creation_method SHELXL-97
_cell_angle_alpha 102.507(7)
_cell_angle_beta 99.757(8)
_cell_angle_gamma 99.793(7)
_cell_formula_units_Z 1
_cell_length_a 7.129(3)
_cell_length_b 11.317(5)
_cell_length_c 13.153(6)
_cell_measurement_reflns_used 2140
_cell_measurement_temperature 295(1)
_cell_measurement_theta_max 23.31
_cell_measurement_theta_min 2.78
_cell_volume 997.1(8)
_computing_cell_refinement 'Bruker SMART'
_computing_data_collection 'Bruker SMART'
_computing_data_reduction 'Bruker SAINT'
_computing_molecular_graphics 'Bruker SHELXTL'
_computing_publication_material 'Bruker SHELXTL'
_computing_structure_refinement 'SHELXL-97 (Sheldrick, 1997)'
_computing_structure_solution 'SHELXS-97 (Sheldrick, 1990)'
_diffrn_ambient_temperature 295(1)
_diffrn_measured_fraction_theta_full 0.990
_diffrn_measured_fraction_theta_max 0.990
_diffrn_measurement_device_type 'CCD area detector'
_diffrn_measurement_method 'phi and omega scans'
_diffrn_radiation_monochromator graphite
_diffrn_radiation_source 'fine-focus sealed tube'
_diffrn_radiation_type MoK\a
_diffrn_radiation_wavelength 0.71073
_diffrn_reflns_av_R_equivalents 0.0667
_diffrn_reflns_av_sigmaI/netI 0.0654
_diffrn_reflns_limit_h_max 7
_diffrn_reflns_limit_h_min -7
_diffrn_reflns_limit_k_max 12
_diffrn_reflns_limit_k_min -12
_diffrn_reflns_limit_l_max 14
_diffrn_reflns_limit_l_min -14
_diffrn_reflns_number 7703
_diffrn_reflns_theta_full 23.35
_diffrn_reflns_theta_max 23.35
_diffrn_reflns_theta_min 1.89
_exptl_absorpt_coefficient_mu 0.545
_exptl_absorpt_correction_type none
_exptl_crystal_colour dark
_exptl_crystal_density_diffrn 1.578
_exptl_crystal_description prizm
_exptl_crystal_F_000 483
_exptl_crystal_size_max 0.20
_exptl_crystal_size_mid 0.02
_exptl_crystal_size_min 0.01
_refine_diff_density_max 0.320
_refine_diff_density_min -0.278
_refine_diff_density_rms 0.059
_refine_ls_extinction_method none
_refine_ls_goodness_of_fit_ref 1.127
_refine_ls_hydrogen_treatment constr
_refine_ls_matrix_type full
_refine_ls_number_parameters 331
_refine_ls_number_reflns 2870
_refine_ls_number_restraints 0
_refine_ls_restrained_S_all 1.127
_refine_ls_R_factor_all 0.0673
_refine_ls_R_factor_gt 0.0519
_refine_ls_shift/su_max 0.002
_refine_ls_shift/su_mean 0.000
_refine_ls_structure_factor_coef Fsqd
_refine_ls_weighting_details 'calc w=1/[\s^2^(Fo^2^)+(0.0568P)^2^+0.0182P] where P=(Fo^2^+2Fc^2^)/3'
_refine_ls_weighting_scheme calc
_refine_ls_wR_factor_gt 0.1206
_refine_ls_wR_factor_ref 0.1266
_reflns_number_gt 2326
_reflns_number_total 2870
_reflns_threshold_expression >2sigma(I)
_cod_data_source_file ic1022483_si_001_01.cif
_cod_data_source_block CoL
_cod_original_cell_volume 997.2(8)
_cod_database_code 4325022

loop_
_symmetry_equiv_pos_as_xyz
'x, y, z'
'-x, -y, -z'

loop_
_atom_site_label
_atom_site_type_symbol
_atom_site_fract_x
_atom_site_fract_y
_atom_site_fract_z
_atom_site_U_iso_or_equiv
_atom_site_adp_type
_atom_site_occupancy
_atom_site_symmetry_multiplicity
_atom_site_calc_flag
_atom_site_refinement_flags
Co Co 0.0000 0.0000 0.0000 0.0442(3) Uani 1 2 d S
O1 O -0.1490(4) 0.1273(2) -0.04755(19) 0.0541(7) Uani 1 1 d .
C1 C -0.2373(8) 0.3180(5) -0.0416(4) 0.0669(13) Uani 1 1 d .
F1 F -0.230(4) 0.3431(18) -0.1332(14) 0.123(8) Uani 0.50 1 d P
F2 F -0.425(3) 0.2566(18) -0.0483(14) 0.093(5) Uani 0.50 1 d P
F3 F -0.214(2) 0.4281(12) 0.0377(14) 0.053(2) Uani 0.50 1 d P
F1A F -0.401(2) 0.259(2) -0.0839(17) 0.159(9) Uani 0.50 1 d P
F2A F -0.246(3) 0.4129(19) 0.0185(18) 0.120(8) Uani 0.50 1 d P
F3A F -0.168(4) 0.3684(15) -0.1159(16) 0.108(6) Uani 0.50 1 d P
C2 C -0.0938(6) 0.2416(4) -0.0073(3) 0.0524(10) Uani 1 1 d .
C3 C 0.0824(6) 0.3059(4) 0.0610(3) 0.0634(12) Uani 1 1 d .
H3A H 0.1006 0.3915 0.0850 0.076 Uiso 1 1 calc R
C4 C 0.2314(6) 0.2516(4) 0.0955(3) 0.0524(10) Uani 1 1 d .
C5 C 0.4086(7) 0.3368(5) 0.1768(4) 0.0691(13) Uani 1 1 d .
F4 F 0.453(2) 0.441(2) 0.1446(19) 0.084(5) Uani 0.50 1 d P
F5 F 0.367(3) 0.3676(19) 0.2698(14) 0.141(8) Uani 0.50 1 d P
F6 F 0.576(2) 0.2943(12) 0.1792(9) 0.063(3) Uani 0.50 1 d P
F4A F 0.447(3) 0.4550(18) 0.1726(19) 0.093(6) Uani 0.50 1 d P
F5A F 0.380(3) 0.3413(15) 0.2745(11) 0.086(5) Uani 0.50 1 d P
F6A F 0.553(3) 0.2917(19) 0.1753(16) 0.135(7) Uani 0.50 1 d P
O2 O 0.2396(3) 0.1399(2) 0.07391(19) 0.0499(7) Uani 1 1 d .
O01 O 0.2631(4) -0.3102(3) -0.4376(2) 0.0678(8) Uani 1 1 d .
N1 N 0.1233(4) -0.2658(3) -0.4782(2) 0.0491(8) Uani 1 1 d .
C01 C 0.0354(6) -0.3018(4) -0.5949(3) 0.0534(10) Uani 1 1 d .
C02 C 0.1642(7) -0.2186(4) -0.6431(4) 0.0836(15) Uani 1 1 d .
H02A H 0.2864 -0.2436 -0.6425 0.125 Uiso 1 1 calc R
H02B H 0.1868 -0.1343 -0.6021 0.125 Uiso 1 1 calc R
H02C H 0.1011 -0.2251 -0.7152 0.125 Uiso 1 1 calc R
C03 C 0.0315(7) -0.4378(4) -0.6411(3) 0.0772(14) Uani 1 1 d .
H03A H 0.1623 -0.4489 -0.6400 0.116 Uiso 1 1 calc R
H03B H -0.0424 -0.4636 -0.7133 0.116 Uiso 1 1 calc R
H03C H -0.0278 -0.4868 -0.5993 0.116 Uiso 1 1 calc R
C04 C -0.1657(6) -0.2701(4) -0.5918(3) 0.0537(10) Uani 1 1 d .
C05 C -0.3127(6) -0.3706(4) -0.5678(4) 0.0763(14) Uani 1 1 d .
H05A H -0.4339 -0.3447 -0.5670 0.114 Uiso 1 1 calc R
H05B H -0.2627 -0.3835 -0.4995 0.114 Uiso 1 1 calc R
H05C H -0.3334 -0.4465 -0.6218 0.114 Uiso 1 1 calc R
C06 C -0.2544(7) -0.2262(5) -0.6860(3) 0.0852(16) Uani 1 1 d .
H06A H -0.3787 -0.2086 -0.6774 0.128 Uiso 1 1 calc R
H06B H -0.2712 -0.2897 -0.7504 0.128 Uiso 1 1 calc R
H06C H -0.1695 -0.1525 -0.6898 0.128 Uiso 1 1 calc R
N2 N -0.1127(4) -0.1663(3) -0.4925(2) 0.0470(8) Uani 1 1 d .
O02 O -0.2224(4) -0.0912(3) -0.4701(2) 0.0676(8) Uani 1 1 d .
C07 C 0.0460(5) -0.1777(3) -0.4272(3) 0.0425(9) Uani 1 1 d .
C08 C 0.1047(5) -0.1126(3) -0.3152(3) 0.0415(9) Uani 1 1 d .
C09 C -0.0066(5) -0.0919(3) -0.2434(3) 0.0452(9) Uani 1 1 d .
H09A H -0.1420 -0.1144 -0.2592 0.054 Uiso 1 1 calc R
N3 N 0.1044(4) -0.0336(3) -0.1440(2) 0.0463(8) Uani 1 1 d .
C010 C 0.2849(5) -0.0186(3) -0.1579(3) 0.0489(10) Uani 1 1 d .
H01A H 0.3936 0.0197 -0.1034 0.059 Uiso 1 1 calc R
N4 N 0.2945(4) -0.0641(3) -0.2588(2) 0.0458(8) Uani 1 1 d .
C011 C 0.4698(5) -0.0531(4) -0.3035(3) 0.0648(12) Uani 1 1 d .
H01E H 0.5826 -0.0163 -0.2470 0.097 Uiso 1 1 calc R
H01B H 0.4603 -0.0019 -0.3528 0.097 Uiso 1 1 calc R
H01C H 0.4812 -0.1339 -0.3401 0.097 Uiso 1 1 calc R

loop_
_atom_site_aniso_label
_atom_site_aniso_U_11
_atom_site_aniso_U_22
_atom_site_aniso_U_33
_atom_site_aniso_U_23
_atom_site_aniso_U_13
_atom_site_aniso_U_12
Co 0.0443(5) 0.0370(4) 0.0381(4) -0.0071(3) 0.0029(3) 0.0007(3)
O1 0.0536(16) 0.0456(16) 0.0510(16) -0.0010(13) 0.0005(13) 0.0057(13)
C1 0.082(4) 0.052(3) 0.062(3) 0.010(3) 0.007(3) 0.015(3)
F1 0.180(17) 0.191(19) 0.054(7) 0.056(9) 0.051(10) 0.130(16)
F2 0.066(6) 0.070(7) 0.131(8) 0.001(6) 0.015(6) 0.015(5)
F3 0.062(5) 0.038(4) 0.055(5) -0.002(4) 0.013(4) 0.014(3)
F1A 0.088(11) 0.088(9) 0.25(2) 0.069(12) -0.097(12) -0.010(7)
F2A 0.118(12) 0.121(12) 0.102(11) -0.008(8) -0.004(7) 0.048(10)
F3A 0.173(14) 0.070(5) 0.084(9) 0.036(5) 0.009(7) 0.034(6)
C2 0.062(3) 0.044(2) 0.045(2) 0.0061(19) 0.008(2) 0.004(2)
C3 0.070(3) 0.037(2) 0.067(3) 0.001(2) -0.002(2) 0.001(2)
C4 0.055(3) 0.043(2) 0.046(2) -0.0004(19) 0.0088(19) -0.007(2)
C5 0.060(3) 0.050(3) 0.075(4) -0.003(3) 0.000(3) -0.012(3)
F4 0.054(6) 0.059(7) 0.111(14) -0.003(7) 0.000(6) -0.017(4)
F5 0.081(8) 0.164(15) 0.102(12) -0.079(9) 0.014(8) -0.026(9)
F6 0.049(6) 0.053(6) 0.066(6) 0.008(5) -0.010(4) -0.015(5)
F4A 0.131(11) 0.033(5) 0.075(8) 0.002(6) -0.036(6) -0.015(5)
F5A 0.118(10) 0.076(5) 0.034(6) 0.006(5) -0.011(6) -0.023(5)
F6A 0.058(8) 0.116(12) 0.185(15) -0.010(10) -0.036(8) 0.012(7)
O2 0.0449(15) 0.0430(15) 0.0498(16) -0.0044(13) 0.0053(12) 0.0024(12)
O01 0.0582(18) 0.0705(19) 0.071(2) 0.0027(16) 0.0034(15) 0.0327(16)
N1 0.0438(18) 0.0508(19) 0.0469(19) 0.0024(16) 0.0031(15) 0.0138(16)
C01 0.067(3) 0.052(2) 0.037(2) 0.0005(19) 0.0110(19) 0.015(2)
C02 0.104(4) 0.088(3) 0.068(3) 0.016(3) 0.041(3) 0.026(3)
C03 0.105(4) 0.061(3) 0.058(3) -0.009(2) 0.012(3) 0.033(3)
C04 0.059(3) 0.051(2) 0.040(2) -0.0028(19) -0.0018(19) 0.010(2)
C05 0.063(3) 0.065(3) 0.077(3) -0.003(3) -0.006(2) 0.001(2)
C06 0.105(4) 0.092(4) 0.051(3) 0.009(3) -0.010(3) 0.039(3)
N2 0.0433(19) 0.0459(18) 0.0461(19) 0.0009(15) 0.0051(15) 0.0122(16)
O02 0.0519(17) 0.0655(18) 0.075(2) -0.0041(16) 0.0026(15) 0.0248(15)
C07 0.035(2) 0.045(2) 0.043(2) 0.0006(18) 0.0091(17) 0.0071(17)
C08 0.0314(19) 0.043(2) 0.041(2) 0.0002(17) 0.0013(16) 0.0052(16)
C09 0.0337(19) 0.050(2) 0.041(2) -0.0019(18) 0.0024(17) 0.0021(17)
N3 0.0419(19) 0.0475(18) 0.0381(18) -0.0028(14) 0.0035(14) 0.0013(15)
C010 0.039(2) 0.047(2) 0.048(2) -0.0009(19) -0.0030(18) 0.0028(18)
N4 0.0302(16) 0.0456(18) 0.053(2) -0.0010(15) 0.0062(14) 0.0042(14)
C011 0.035(2) 0.071(3) 0.080(3) 0.000(2) 0.016(2) 0.007(2)

loop_
_atom_type_symbol
_atom_type_description
_atom_type_scat_dispersion_real
_atom_type_scat_dispersion_imag
_atom_type_scat_source
C C 0.0033 0.0016 'International Tables Vol C Tables 4.2.6.8 and 6.1.1.4'
H H 0.0000 0.0000 'International Tables Vol C Tables 4.2.6.8 and 6.1.1.4'
N N 0.0061 0.0033 'International Tables Vol C Tables 4.2.6.8 and 6.1.1.4'
O O 0.0106 0.0060 'International Tables Vol C Tables 4.2.6.8 and 6.1.1.4'
F F 0.0171 0.0103 'International Tables Vol C Tables 4.2.6.8 and 6.1.1.4'
Co Co 0.3494 0.9721 'International Tables Vol C Tables 4.2.6.8 and 6.1.1.4'

loop_
_geom_angle_atom_site_label_1
_geom_angle_atom_site_label_2
_geom_angle_atom_site_label_3
_geom_angle
_geom_angle_site_symmetry_1
_geom_angle_site_symmetry_3
O2 Co O2 180.0 . 2
O2 Co O1 89.90(10) . 2
O2 Co O1 90.10(10) 2 2
O2 Co O1 90.10(10) . .
O2 Co O1 89.90(10) 2 .
O1 Co O1 180.0 2 .
O2 Co N3 91.40(10) . .
O2 Co N3 88.60(10) 2 .
O1 Co N3 88.34(11) 2 .
O1 Co N3 91.66(11) . .
O2 Co N3 88.60(10) . 2
O2 Co N3 91.40(10) 2 2
O1 Co N3 91.66(11) 2 2
O1 Co N3 88.34(11) . 2
N3 Co N3 180.0 . 2
C2 O1 Co 122.7(3) . .
F2A C1 F1A 109.3(15) . .
F2A C1 F1 106.5(14) . .
F1A C1 F1 85.9(15) . .
F2A C1 F3A 97.8(13) . .
F1A C1 F3A 106.3(16) . .
F1 C1 F3A 20.4(19) . .
F2A C1 F2 96.3(13) . .
F1A C1 F2 22.4(16) . .
F1 C1 F2 107.4(14) . .
F3A C1 F2 127.3(13) . .
F2A C1 F3 10.2(18) . .
F1A C1 F3 118.6(12) . .
F1 C1 F3 110.0(10) . .
F3A C1 F3 98.2(9) . .
F2 C1 F3 103.8(9) . .
F2A C1 C2 120.1(12) . .
F1A C1 C2 115.1(10) . .
F1 C1 C2 114.7(10) . .
F3A C1 C2 105.9(11) . .
F2 C1 C2 110.0(9) . .
F3 C1 C2 110.5(8) . .
C1 F1 F1A 44.8(9) . .
F1A F2 C1 61(4) . .
F2 F1A C1 96(4) . .
F2 F1A F1 142(5) . .
C1 F1A F1 49.2(11) . .
O1 C2 C3 128.2(4) . .
O1 C2 C1 114.7(4) . .
C3 C2 C1 117.1(4) . .
C4 C3 C2 124.5(4) . .
O2 C4 C3 128.9(4) . .
O2 C4 C5 114.3(4) . .
C3 C4 C5 116.7(4) . .
F6A C5 F5 115.1(14) . .
F6A C5 F5A 103.3(13) . .
F5 C5 F5A 14.9(16) . .
F6A C5 F4A 111.6(13) . .
F5 C5 F4A 91.3(14) . .
F5A C5 F4A 104.6(13) . .
F6A C5 F4 104.3(12) . .
F5 C5 F4 107.8(15) . .
F5A C5 F4 121.1(13) . .
F4A C5 F4 16(2) . .
F6A C5 F6 3.8(14) . .
F5 C5 F6 113.4(12) . .
F5A C5 F6 102.3(11) . .
F4A C5 F6 108.6(11) . .
F4 C5 F6 102.0(10) . .
F6A C5 C4 110.8(10) . .
F5 C5 C4 110.6(9) . .
F5A C5 C4 109.1(8) . .
F4A C5 C4 116.4(10) . .
F4 C5 C4 107.9(9) . .
F6 C5 C4 114.5(7) . .
C4 O2 Co 122.8(3) . .
O01 N1 C07 126.6(3) . .
O01 N1 C01 122.5(3) . .
C07 N1 C01 110.7(3) . .
N1 C01 C02 105.5(3) . .
N1 C01 C03 109.9(3) . .
C02 C01 C03 111.4(4) . .
N1 C01 C04 99.5(3) . .
C02 C01 C04 114.0(4) . .
C03 C01 C04 115.2(3) . .
N2 C04 C06 110.2(3) . .
N2 C04 C05 104.7(3) . .
C06 C04 C05 111.5(4) . .
N2 C04 C01 100.0(3) . .
C06 C04 C01 115.1(4) . .
C05 C04 C01 114.1(4) . .
O02 N2 C07 126.5(3) . .
O02 N2 C04 122.7(3) . .
C07 N2 C04 110.1(3) . .
N1 C07 N2 109.5(3) . .
N1 C07 C08 126.7(3) . .
N2 C07 C08 123.4(3) . .
C09 C08 N4 105.4(3) . .
C09 C08 C07 128.9(3) . .
N4 C08 C07 125.7(3) . .
C08 C09 N3 111.3(3) . .
C010 N3 C09 104.1(3) . .
C010 N3 Co 129.6(2) . .
C09 N3 Co 125.8(2) . .
N3 C010 N4 112.6(3) . .
C010 N4 C08 106.6(3) . .
C010 N4 C011 126.7(3) . .
C08 N4 C011 126.4(3) . .

loop_
_geom_bond_atom_site_label_1
_geom_bond_atom_site_label_2
_geom_bond_distance
_geom_bond_site_symmetry_2
Co O2 2.054(2) .
Co O2 2.054(2) 2
Co O1 2.069(3) 2
Co O1 2.069(3) .
Co N3 2.132(3) .
Co N3 2.132(3) 2
O1 C2 1.252(4) .
C1 F2A 1.20(2) .
C1 F1A 1.213(18) .
C1 F1 1.304(19) .
C1 F3A 1.353(19) .
C1 F2 1.377(19) .
C1 F3 1.405(17) .
C1 C2 1.520(6) .
F1 F1A 1.72(3) .
F2 F1A 0.53(4) .
C2 C3 1.392(5) .
C3 C4 1.376(6) .
C4 O2 1.248(4) .
C4 C5 1.533(6) .
C5 F6A 1.23(2) .
C5 F5 1.296(19) .
C5 F5A 1.328(16) .
C5 F4A 1.33(2) .
C5 F4 1.34(2) .
C5 F6 1.358(18) .
O01 N1 1.280(4) .
N1 C07 1.330(4) .
N1 C01 1.495(5) .
C01 C02 1.514(6) .
C01 C03 1.521(5) .
C01 C04 1.541(6) .
C04 N2 1.498(4) .
C04 C06 1.513(6) .
C04 C05 1.534(6) .
N2 O02 1.271(4) .
N2 C07 1.343(4) .
C07 C08 1.451(5) .
C08 C09 1.340(5) .
C08 N4 1.384(4) .
C09 N3 1.368(4) .
N3 C010 1.318(4) .
C010 N4 1.333(4) .
N4 C011 1.467(5) .
